data_1569548
loop_
_publ_author_name
'Kn\"orr, Pascal'
'Lentz, Nicolas'
'Albrecht, Martin'

_publ_section_title
;
 Efficient additive-free formic acid dehydrogenation with a NNN--ruthenium
 complex
;
_journal_issue 19
_journal_name_full 'Catalysis Science &amp; Technology'
_journal_page_first 5625
_journal_page_last 5631
_journal_paper_doi 10.1039/D3CY00512G
_journal_volume 13
_journal_year 2023
_chemical_formula_moiety 'C31 H32 N4 Ru, 2(F6 P), C H2 Cl2'
_chemical_formula_sum 'C32 H34 Cl2 F12 N4 P2 Ru'
_chemical_formula_weight 936.54
_space_group_IT_number 14
_space_group_name_Hall '-P 2ybc'
_space_group_name_H-M_alt 'P 1 21/c 1'
_symmetry_cell_setting monoclinic
_symmetry_Int_Tables_number 14
_symmetry_space_group_name_Hall '-P 2ybc'
_symmetry_space_group_name_H-M 'P 1 21/c 1'
_atom_sites_solution_hydrogens mixed
_atom_sites_solution_primary dual
_audit_update_record
;
2023-03-23 deposited with the CCDC.	2023-07-17 downloaded from the CCDC.
;
_cell_angle_alpha 90
_cell_angle_beta 101.7636(9)
_cell_angle_gamma 90
_cell_formula_units_Z 4
_cell_length_a 20.26618(17)
_cell_length_b 10.02851(8)
_cell_length_c 20.44489(17)
_cell_measurement_reflns_used 25476
_cell_measurement_temperature 173.00(10)
_cell_measurement_theta_max 27.844
_cell_measurement_theta_min 2.023
_cell_volume 4067.94(6)
_computing_cell_refinement 'CrysAlisPro 1.171.41.99a (Rigaku OD, 2021)'
_computing_data_collection 'CrysAlisPro 1.171.41.99a (Rigaku OD, 2021)'
_computing_data_reduction 'CrysAlisPro 1.171.41.99a (Rigaku OD, 2021)'
_computing_molecular_graphics 'Olex2 1.3 (Dolomanov et al., 2009)'
_computing_publication_material 'Olex2 1.3 (Dolomanov et al., 2009)'
_computing_structure_refinement 'SHELXL 2018/3 (Sheldrick, 2015)'
_computing_structure_solution 'SHELXT 2018/2 (Sheldrick, 2018)'
_diffrn_ambient_environment N~2~
_diffrn_ambient_temperature 173.00(10)
_diffrn_detector 'CCD plate'
_diffrn_detector_area_resol_mean 16.0965
_diffrn_detector_type Eos
_diffrn_measured_fraction_theta_full 1
_diffrn_measured_fraction_theta_max 0.993
_diffrn_measurement_details
;
        List of Runs (angles in degrees, time in seconds):
  # Type    Start    End  Width  t~exp~   \w     \q     \k     \f   Frames
#--------------------------------------------------------------------------
  1  \w     39.00 122.00   1.00   25.00    --   27.49 178.00 -30.00   83
  2  \w    -16.00  42.00   1.00   25.00    --   27.49  77.00  30.00   58
  3  \w    -15.00  83.00   1.00   25.00    --   27.49 -99.00  90.00   98
  4  \w    -16.00  42.00   1.00   25.00    --   27.49  77.00  90.00   58
  5  \w     39.00 122.00   1.00   25.00    --   27.49 178.00-120.00   83
  6  \w    -49.00  65.00   1.00   25.00    --   27.49 -57.00 -90.00  114
  7  \w    -57.00 115.00   1.00   25.00    --   27.49  19.00 -90.00  172
  8  \w    -16.00  15.00   1.00   25.00    --   27.49  77.00-120.00   31
  9  \w    -28.00 109.00   1.00   25.00    --   27.49  38.00  30.00  137
;
_diffrn_measurement_device 'four-circle diffractometer'
_diffrn_measurement_device_type 'SuperNova, Single source at offset/far, Eos'
_diffrn_measurement_method '\w scans'
_diffrn_orient_matrix_type 'CrysAlisPro convention (1999,Acta A55,543-557)'
_diffrn_orient_matrix_UB_11 -0.023351
_diffrn_orient_matrix_UB_12 0.0532832
_diffrn_orient_matrix_UB_13 -0.0019523
_diffrn_orient_matrix_UB_21 -0.0138926
_diffrn_orient_matrix_UB_22 -0.0171971
_diffrn_orient_matrix_UB_23 -0.0336311
_diffrn_orient_matrix_UB_31 -0.0232449
_diffrn_orient_matrix_UB_32 -0.0432207
_diffrn_orient_matrix_UB_33 0.0109639
_diffrn_radiation_monochromator mirror
_diffrn_radiation_probe x-ray
_diffrn_radiation_type 'Mo K\a'
_diffrn_radiation_wavelength 0.71073
_diffrn_reflns_av_R_equivalents 0.0286
_diffrn_reflns_av_unetI/netI 0.0384
_diffrn_reflns_Laue_measured_fraction_full 1
_diffrn_reflns_Laue_measured_fraction_max 0.993
_diffrn_reflns_limit_h_max 25
_diffrn_reflns_limit_h_min -25
_diffrn_reflns_limit_k_max 12
_diffrn_reflns_limit_k_min -12
_diffrn_reflns_limit_l_max 25
_diffrn_reflns_limit_l_min -26
_diffrn_reflns_number 49828
_diffrn_reflns_point_group_measured_fraction_full 1
_diffrn_reflns_point_group_measured_fraction_max 0.993
_diffrn_reflns_theta_full 25.242
_diffrn_reflns_theta_max 27.094
_diffrn_reflns_theta_min 2.035
_diffrn_source 'micro-focus sealed X-ray tube'
_diffrn_source_type 'SuperNova (Mo) X-ray Source'
_exptl_absorpt_coefficient_mu 0.679
_exptl_absorpt_correction_T_max 1
_exptl_absorpt_correction_T_min 0.86403
_exptl_absorpt_correction_type multi-scan
_exptl_absorpt_process_details
;
        CrysAlisPro 1.171.41.99a (Rigaku Oxford Diffraction, 2021)
        Empirical absorption correction using spherical harmonics,
        implemented in SCALE3 ABSPACK scaling algorithm.
;
_exptl_crystal_colour yellow
_exptl_crystal_density_diffrn 1.529
_exptl_crystal_description plate
_exptl_crystal_F_000 1880
_exptl_crystal_size_max 0.316
_exptl_crystal_size_mid 0.216
_exptl_crystal_size_min 0.095
_refine_diff_density_max 0.831
_refine_diff_density_min -0.692
_refine_diff_density_rms 0.066
_refine_ls_extinction_method none
_refine_ls_goodness_of_fit_ref 1.036
_refine_ls_hydrogen_treatment mixed
_refine_ls_matrix_type full
_refine_ls_number_parameters 533
_refine_ls_number_reflns 8903
_refine_ls_number_restraints 12
_refine_ls_restrained_S_all 1.038
_refine_ls_R_factor_all 0.0397
_refine_ls_R_factor_gt 0.0334
_refine_ls_shift/su_max 0.001
_refine_ls_shift/su_mean 0
_refine_ls_structure_factor_coef Fsqd
_refine_ls_weighting_details 'w=1/[\s^2^(Fo^2^)+(0.0373P)^2^+5.1184P] where P=(Fo^2^+2Fc^2^)/3'
_refine_ls_weighting_scheme calc
_refine_ls_wR_factor_gt 0.0836
_refine_ls_wR_factor_ref 0.0874
_reflns_Friedel_coverage 0
_reflns_number_gt 7760
_reflns_number_total 8903
_reflns_threshold_expression 'I > 2\s(I)'
_cod_data_source_file d3cy00512g2.cif
_cod_data_source_block 21MA042_PK340
_cod_depositor_comments 'Adding full bibliography for 1569547--1569548.cif.'
_cod_database_code 1569548
_shelx_estimated_absorpt_t_min 0.814
_shelx_estimated_absorpt_t_max 0.938
_oxdiff_exptl_absorpt_empirical_details
;
        Empirical correction (ABSPACK) includes:
        - Absorption correction using spherical harmonics
        - Frame scaling
;
_oxdiff_exptl_absorpt_empirical_full_max 1.138
_oxdiff_exptl_absorpt_empirical_full_min 0.84
_shelx_shelxl_version_number 2018/3
_olex2_refinement_description
;
        1. Fixed Uiso
 At 1.2 times of:
  All C(H) groups, All C(H,H,H,H) groups
 At 1.5 times of:
  All C(H,H,H) groups
        2. Uiso/Uaniso restraints and constraints
Cl2A \\sim Cl2: within 1.7A with sigma of 0.004 and sigma for terminal atoms of
        0.008 within 1.7A
Uanis(Cl2A) \\sim Ueq: with sigma of 0.01 and sigma for terminal atoms of 0.02
        3. Others
 Sof(H32C)=Sof(H32D)=Sof(Cl2A)=1-FVAR(1)
 Sof(Cl2)=Sof(H32A)=Sof(H32B)=FVAR(1)
 Sof(F11A)=Sof(F12A)=Sof(F10A)=Sof(F9A)=1-FVAR(2)
 Sof(F12)=Sof(F11)=Sof(F9)=Sof(F10)=FVAR(2)
        4.a Ternary CH refined with riding coordinates:
 C29(H29)
        4.b Secondary CH2 refined with riding coordinates:
 C32(H32A,H32B), C32(H32C,H32D)
        4.c Aromatic/amide H refined with riding coordinates:
 C26(H26), C14(H14), C11(H11), C27(H27), C1(H1), C24(H24), C23(H23), C17(H17),
 C12(H12), C20(H20), C7(H7), C5(H5), C19(H19), C18(H18), C3(H3), C2(H2A),
 C13(H13), C6(H6)
        4.d Idealised Me refined as rotating group:
 C28(H28A,H28B,H28C), C30(H30A,H30B,H30C), C21(H21A,H21B,H21C), C31(H31A,H31B,
 H31C)
;
_smtbx_masks_void_probe_radius 1.2
_smtbx_masks_void_truncation_radius 1.2

loop_
_symmetry_equiv_pos_as_xyz
'x, y, z'
'-x, y+1/2, -z+1/2'
'-x, -y, -z'
'x, -y-1/2, z-1/2'

loop_
_atom_site_label
_atom_site_type_symbol
_atom_site_fract_x
_atom_site_fract_y
_atom_site_fract_z
_atom_site_U_iso_or_equiv
_atom_site_adp_type
_atom_site_occupancy
_atom_site_site_symmetry_order
_atom_site_calc_flag
_atom_site_refinement_flags_posn
_atom_site_refinement_flags_adp
_atom_site_refinement_flags_occupancy
_atom_site_disorder_assembly
_atom_site_disorder_group
Ru1 Ru 0.80585(2) 0.63399(2) 0.57631(2) 0.02268(6) Uani 1 1 d . . . . .
P2 P 0.90578(4) 0.63116(7) 0.36696(3) 0.03356(15) Uani 1 1 d . . . . .
P1 P 0.59029(4) 0.37119(7) 0.69319(4) 0.03665(15) Uani 1 1 d . . . . .
Cl1 Cl 0.78938(4) 0.30892(9) 0.78617(5) 0.0586(2) Uani 1 1 d . . . . .
Cl2 Cl 0.92350(8) 0.4046(2) 0.84238(13) 0.0649(6) Uani 0.815(8) 1 d . U P A 1
F2 F 0.62843(9) 0.29881(18) 0.75992(9) 0.0504(4) Uani 1 1 d . . . . .
F8 F 0.83309(8) 0.61733(18) 0.38659(9) 0.0476(4) Uani 1 1 d . . . . .
F7 F 0.97809(9) 0.64468(18) 0.34951(11) 0.0568(5) Uani 1 1 d . . . . .
F12 F 0.9241(6) 0.4844(8) 0.3948(6) 0.058(2) Uani 0.69(5) 1 d . . P B 1
F5 F 0.65208(10) 0.4725(2) 0.69908(10) 0.0641(5) Uani 1 1 d . . . . .
N2 N 0.82072(10) 0.7808(2) 0.50531(10) 0.0257(4) Uani 1 1 d . . . . .
F1 F 0.55354(11) 0.4437(2) 0.62680(10) 0.0759(7) Uani 1 1 d . . . . .
F11 F 0.9350(6) 0.6847(12) 0.4430(5) 0.0563(17) Uani 0.69(5) 1 d . . P B 1
N1 N 0.70578(10) 0.67353(19) 0.53033(10) 0.0261(4) Uani 1 1 d . . . . .
N3 N 0.80197(9) 0.81543(19) 0.62782(9) 0.0250(4) Uani 1 1 d . . . . .
F4 F 0.55705(11) 0.4703(2) 0.73762(11) 0.0705(6) Uani 1 1 d . . . . .
F9 F 0.8773(7) 0.574(2) 0.2958(8) 0.072(3) Uani 0.69(5) 1 d . . P B 1
F10 F 0.8915(7) 0.7782(8) 0.3449(7) 0.067(2) Uani 0.69(5) 1 d . . P B 1
F6 F 0.62587(15) 0.2747(2) 0.65065(11) 0.0882(8) Uani 1 1 d . . . . .
F3 F 0.52921(11) 0.2716(2) 0.68877(11) 0.0823(7) Uani 1 1 d . . . . .
N4 N 0.66686(12) 0.9074(2) 0.74941(13) 0.0428(6) Uani 1 1 d . . . . .
C10 C 0.85724(11) 0.8917(2) 0.54306(12) 0.0267(5) Uani 1 1 d . . . . .
C15 C 0.84548(11) 0.9096(2) 0.60711(12) 0.0262(5) Uani 1 1 d . . . . .
C26 C 0.85524(12) 0.4669(2) 0.53529(12) 0.0297(5) Uani 1 1 d . . . . .
H26 H 0.861485 0.451715 0.491085 0.036 Uiso 1 1 calc R U . . .
C8 C 0.75615(12) 0.8222(2) 0.46385(11) 0.0278(5) Uani 1 1 d . . . . .
C14 C 0.88128(12) 1.0097(3) 0.64678(13) 0.0329(5) Uani 1 1 d . . . . .
H14 H 0.875947 1.021679 0.691499 0.04 Uiso 1 1 calc R U . . .
C11 C 0.90154(12) 0.9714(3) 0.51719(13) 0.0341(5) Uani 1 1 d . . . . .
H11 H 0.909161 0.955977 0.473489 0.041 Uiso 1 1 calc R U . . .
C27 C 0.90447(12) 0.5404(2) 0.58073(12) 0.0297(5) Uani 1 1 d . . . . .
H27 H 0.942884 0.573728 0.566076 0.036 Uiso 1 1 calc R U . . .
C16 C 0.75897(11) 0.8490(2) 0.66733(11) 0.0263(5) Uani 1 1 d . . . . .
C1 C 0.65074(12) 0.6170(2) 0.54386(13) 0.0319(5) Uani 1 1 d . . . . .
H1 H 0.655763 0.554634 0.579504 0.038 Uiso 1 1 calc R U . . .
C9 C 0.69821(12) 0.7650(2) 0.47919(11) 0.0277(5) Uani 1 1 d . . . . .
C25 C 0.79745(12) 0.4163(2) 0.55481(12) 0.0291(5) Uani 1 1 d . . . . .
C29 C 0.74257(13) 0.3401(3) 0.50757(13) 0.0348(5) Uani 1 1 d . . . . .
H29 H 0.698253 0.379844 0.511368 0.042 Uiso 1 1 calc R U . . .
C24 C 0.79023(12) 0.4420(2) 0.62196(12) 0.0295(5) Uani 1 1 d . . . . .
H24 H 0.751663 0.409434 0.636582 0.035 Uiso 1 1 calc R U . . .
C23 C 0.83888(12) 0.5143(2) 0.66634(12) 0.0309(5) Uani 1 1 d . . . . .
H23 H 0.83274 0.53006 0.710528 0.037 Uiso 1 1 calc R U . . .
C17 C 0.74467(13) 0.9810(2) 0.68527(12) 0.0320(5) Uani 1 1 d . . . . .
H17 H 0.767106 1.053606 0.669361 0.038 Uiso 1 1 calc R U . . .
C4 C 0.63362(13) 0.7990(3) 0.44116(13) 0.0364(6) Uani 1 1 d . . . . .
C12 C 0.93459(13) 1.0740(3) 0.55608(14) 0.0389(6) Uani 1 1 d . . . . .
H12 H 0.963826 1.131827 0.538531 0.047 Uiso 1 1 calc R U . . .
C20 C 0.72139(12) 0.7489(3) 0.69268(13) 0.0318(5) Uani 1 1 d . . . . .
H20 H 0.726907 0.658279 0.681421 0.038 Uiso 1 1 calc R U . . .
C22 C 0.89778(12) 0.5649(3) 0.64631(12) 0.0307(5) Uani 1 1 d . . . . .
C7 C 0.75160(14) 0.9109(3) 0.41235(13) 0.0364(6) Uani 1 1 d . . . . .
H7 H 0.791257 0.948449 0.401971 0.044 Uiso 1 1 calc R U . . .
C5 C 0.63019(15) 0.8923(3) 0.38870(14) 0.0437(7) Uani 1 1 d . . . . .
H5 H 0.58758 0.917767 0.362965 0.052 Uiso 1 1 calc R U . . .
C19 C 0.67777(14) 0.7800(3) 0.73263(15) 0.0411(6) Uani 1 1 d . . . . .
H19 H 0.654159 0.710212 0.749331 0.049 Uiso 1 1 calc R U . . .
C18 C 0.69964(14) 1.0059(3) 0.72464(14) 0.0383(6) Uani 1 1 d . . . . .
H18 H 0.69099 1.09572 0.735041 0.046 Uiso 1 1 calc R U . . .
C3 C 0.57716(13) 0.7356(3) 0.45739(15) 0.0431(7) Uani 1 1 d . . . . .
H3 H 0.533189 0.75597 0.433062 0.052 Uiso 1 1 calc R U . . .
C2 C 0.58560(13) 0.6452(3) 0.50788(15) 0.0397(6) Uani 1 1 d . . . . .
H2A H 0.547676 0.601481 0.518764 0.048 Uiso 1 1 calc R U . . .
C13 C 0.92482(13) 1.0918(3) 0.62050(14) 0.0381(6) Uani 1 1 d . . . . .
H13 H 0.948194 1.161247 0.647257 0.046 Uiso 1 1 calc R U . . .
C6 C 0.68777(15) 0.9461(3) 0.37476(14) 0.0442(7) Uani 1 1 d . . . . .
H6 H 0.684675 1.008244 0.339183 0.053 Uiso 1 1 calc R U . . .
C28 C 0.94881(14) 0.6455(3) 0.69390(14) 0.0418(6) Uani 1 1 d . . . . .
H28A H 0.97179 0.706731 0.668589 0.063 Uiso 1 1 calc R U . . .
H28B H 0.981933 0.585494 0.720575 0.063 Uiso 1 1 calc R U . . .
H28C H 0.926 0.696706 0.723586 0.063 Uiso 1 1 calc R U . . .
C30 C 0.74260(19) 0.1962(3) 0.5298(2) 0.0646(10) Uani 1 1 d . . . . .
H30A H 0.785471 0.154342 0.526349 0.097 Uiso 1 1 calc R U . . .
H30B H 0.70541 0.148463 0.50109 0.097 Uiso 1 1 calc R U . . .
H30C H 0.736939 0.192505 0.576195 0.097 Uiso 1 1 calc R U . . .
C32 C 0.87577(18) 0.2736(3) 0.8012(2) 0.0661(10) Uani 1 1 d . . . . .
H32A H 0.884834 0.191721 0.828582 0.079 Uiso 0.815(8) 1 calc R U P A 1
H32B H 0.889453 0.256673 0.758102 0.079 Uiso 0.815(8) 1 calc R U P A 1
H32C H 0.882118 0.176027 0.806554 0.079 Uiso 0.185(8) 1 calc R U P A 2
H32D H 0.893735 0.300922 0.76165 0.079 Uiso 0.185(8) 1 calc R U P A 2
C21 C 0.6193(2) 0.9398(4) 0.7932(2) 0.0681(11) Uani 1 1 d . . . . .
H21A H 0.593179 0.86015 0.799296 0.102 Uiso 1 1 calc R U . . .
H21B H 0.588606 1.010538 0.77257 0.102 Uiso 1 1 calc R U . . .
H21C H 0.644528 0.970196 0.836695 0.102 Uiso 1 1 calc R U . . .
C31 C 0.7483(2) 0.3491(5) 0.43554(17) 0.0873(16) Uani 1 1 d . . . . .
H31A H 0.744869 0.442561 0.421282 0.131 Uiso 1 1 calc R U . . .
H31B H 0.711957 0.297518 0.407905 0.131 Uiso 1 1 calc R U . . .
H31C H 0.791965 0.313011 0.430472 0.131 Uiso 1 1 calc R U . . .
H2 H 0.8408(13) 0.750(3) 0.4809(13) 0.022(7) Uiso 1 1 d . . . . .
Cl2A Cl 0.9223(4) 0.3531(14) 0.8719(8) 0.084(3) Uani 0.185(8) 1 d . U P A 2
F11A F 0.9278(15) 0.720(5) 0.429(2) 0.077(8) Uani 0.31(5) 1 d . . P B 2
F12A F 0.9289(10) 0.499(3) 0.4053(13) 0.056(5) Uani 0.31(5) 1 d . . P B 2
F10A F 0.8718(17) 0.761(3) 0.322(2) 0.088(7) Uani 0.31(5) 1 d . . P B 2
F9A F 0.878(2) 0.547(5) 0.302(2) 0.077(9) Uani 0.31(5) 1 d . . P B 2

loop_
_atom_site_aniso_label
_atom_site_aniso_U_11
_atom_site_aniso_U_22
_atom_site_aniso_U_33
_atom_site_aniso_U_23
_atom_site_aniso_U_13
_atom_site_aniso_U_12
Ru1 0.02220(9) 0.02440(10) 0.02139(9) 0.00170(7) 0.00434(7) 0.00216(7)
P2 0.0394(4) 0.0318(3) 0.0325(3) -0.0047(3) 0.0142(3) -0.0032(3)
P1 0.0366(3) 0.0362(4) 0.0356(4) 0.0007(3) 0.0037(3) -0.0077(3)
Cl1 0.0467(4) 0.0642(5) 0.0634(5) 0.0169(4) 0.0079(4) -0.0059(4)
Cl2 0.0536(7) 0.0599(10) 0.0766(12) -0.0154(9) 0.0028(7) -0.0063(6)
F2 0.0540(10) 0.0485(10) 0.0446(10) 0.0071(8) 0.0004(8) 0.0016(8)
F8 0.0376(8) 0.0608(11) 0.0476(10) -0.0055(8) 0.0163(7) -0.0044(8)
F7 0.0493(10) 0.0499(10) 0.0813(14) -0.0074(9) 0.0371(10) -0.0076(8)
F12 0.069(4) 0.030(3) 0.080(6) 0.000(3) 0.023(3) -0.003(2)
F5 0.0559(11) 0.0678(13) 0.0678(13) 0.0078(10) 0.0106(10) -0.0288(10)
N2 0.0265(10) 0.0270(10) 0.0249(10) -0.0007(8) 0.0083(8) 0.0032(8)
F1 0.0742(14) 0.0827(15) 0.0589(13) 0.0294(11) -0.0146(11) -0.0138(12)
F11 0.059(3) 0.068(4) 0.040(3) -0.019(3) 0.0063(19) -0.010(3)
N1 0.0258(9) 0.0264(10) 0.0256(10) -0.0018(8) 0.0043(8) 0.0021(8)
N3 0.0268(9) 0.0250(9) 0.0241(9) 0.0007(8) 0.0073(8) -0.0019(8)
F4 0.0661(13) 0.0726(14) 0.0769(14) -0.0080(11) 0.0240(11) 0.0200(11)
F9 0.058(4) 0.127(10) 0.028(3) -0.018(4) 0.005(2) -0.003(4)
F10 0.075(5) 0.045(2) 0.089(5) 0.021(3) 0.038(4) 0.022(3)
F6 0.137(2) 0.0724(15) 0.0611(14) -0.0150(12) 0.0353(14) 0.0214(15)
F3 0.0773(14) 0.0922(17) 0.0669(14) 0.0126(12) -0.0105(11) -0.0544(13)
N4 0.0458(13) 0.0378(12) 0.0531(15) -0.0021(11) 0.0294(12) 0.0025(10)
C10 0.0244(11) 0.0277(11) 0.0277(11) 0.0023(9) 0.0051(9) 0.0011(9)
C15 0.0242(11) 0.0275(11) 0.0270(11) 0.0036(9) 0.0055(9) 0.0002(9)
C26 0.0333(12) 0.0283(12) 0.0277(12) 0.0018(10) 0.0068(10) 0.0083(10)
C8 0.0330(12) 0.0273(11) 0.0216(11) -0.0012(9) 0.0019(9) 0.0038(9)
C14 0.0329(12) 0.0351(13) 0.0299(12) -0.0006(10) 0.0044(10) -0.0037(10)
C11 0.0313(12) 0.0383(14) 0.0354(13) 0.0063(11) 0.0138(10) -0.0004(11)
C27 0.0234(11) 0.0309(12) 0.0348(13) 0.0046(10) 0.0061(9) 0.0073(9)
C16 0.0262(11) 0.0297(12) 0.0225(11) 0.0008(9) 0.0042(9) 0.0009(9)
C1 0.0288(12) 0.0318(13) 0.0350(13) -0.0026(10) 0.0063(10) -0.0017(10)
C9 0.0308(12) 0.0257(11) 0.0249(11) -0.0028(9) 0.0018(9) 0.0038(9)
C25 0.0314(12) 0.0248(11) 0.0297(12) 0.0022(9) 0.0029(10) 0.0041(9)
C29 0.0350(13) 0.0312(13) 0.0359(14) -0.0022(11) 0.0019(11) -0.0014(10)
C24 0.0310(12) 0.0275(12) 0.0308(12) 0.0065(10) 0.0082(10) 0.0039(9)
C23 0.0343(12) 0.0324(13) 0.0245(11) 0.0072(10) 0.0028(10) 0.0073(10)
C17 0.0350(13) 0.0293(12) 0.0330(13) 0.0023(10) 0.0099(10) -0.0002(10)
C4 0.0335(13) 0.0347(14) 0.0360(14) -0.0024(11) -0.0047(11) 0.0051(11)
C12 0.0319(13) 0.0396(15) 0.0462(16) 0.0054(12) 0.0100(12) -0.0085(11)
C20 0.0334(12) 0.0296(12) 0.0347(13) 0.0001(10) 0.0125(10) -0.0006(10)
C22 0.0270(11) 0.0329(13) 0.0293(12) 0.0040(10) -0.0011(9) 0.0061(10)
C7 0.0447(15) 0.0344(13) 0.0291(13) 0.0044(11) 0.0050(11) 0.0015(11)
C5 0.0451(16) 0.0427(16) 0.0361(14) 0.0029(12) -0.0088(12) 0.0089(12)
C19 0.0429(15) 0.0356(14) 0.0508(17) 0.0046(12) 0.0235(13) -0.0009(12)
C18 0.0421(14) 0.0320(13) 0.0430(15) -0.0024(11) 0.0139(12) 0.0032(11)
C3 0.0289(13) 0.0466(16) 0.0477(16) -0.0040(13) -0.0066(12) 0.0047(12)
C2 0.0263(12) 0.0443(15) 0.0460(16) -0.0058(12) 0.0019(11) -0.0029(11)
C13 0.0308(13) 0.0390(14) 0.0431(15) -0.0012(12) 0.0043(11) -0.0105(11)
C6 0.0553(17) 0.0419(16) 0.0301(13) 0.0095(12) -0.0035(12) 0.0073(13)
C28 0.0331(13) 0.0487(16) 0.0390(15) -0.0036(12) -0.0033(11) 0.0000(12)
C30 0.070(2) 0.0299(15) 0.079(3) -0.0008(16) -0.0191(19) -0.0015(15)
C32 0.058(2) 0.0416(18) 0.091(3) -0.0038(18) -0.0027(19) 0.0092(16)
C21 0.075(2) 0.059(2) 0.088(3) -0.0058(19) 0.059(2) 0.0025(18)
C31 0.096(3) 0.127(4) 0.0352(18) -0.012(2) 0.0045(19) -0.067(3)
Cl2A 0.077(4) 0.071(5) 0.098(6) -0.042(4) 0.001(4) 0.011(3)
F11A 0.050(8) 0.095(18) 0.092(16) -0.071(13) 0.032(10) -0.030(9)
F12A 0.038(6) 0.092(13) 0.041(6) 0.032(7) 0.014(4) 0.022(7)
F10A 0.070(10) 0.086(10) 0.117(16) 0.071(10) 0.040(11) 0.021(8)
F9A 0.089(12) 0.085(11) 0.058(17) -0.042(12) 0.017(10) -0.001(7)

loop_
_atom_type_symbol
_atom_type_description
_atom_type_scat_dispersion_real
_atom_type_scat_dispersion_imag
_atom_type_scat_source
C C 0.0033 0.0016 'International Tables Vol C Tables 4.2.6.8 and 6.1.1.4'
H H 0 0 'International Tables Vol C Tables 4.2.6.8 and 6.1.1.4'
Cl Cl 0.1484 0.1585 'International Tables Vol C Tables 4.2.6.8 and 6.1.1.4'
F F 0.0171 0.0103 'International Tables Vol C Tables 4.2.6.8 and 6.1.1.4'
N N 0.0061 0.0033 'International Tables Vol C Tables 4.2.6.8 and 6.1.1.4'
P P 0.1023 0.0942 'International Tables Vol C Tables 4.2.6.8 and 6.1.1.4'
Ru Ru -1.2594 0.8363 'International Tables Vol C Tables 4.2.6.8 and 6.1.1.4'

loop_
_exptl_crystal_face_index_h
_exptl_crystal_face_index_k
_exptl_crystal_face_index_l
_exptl_crystal_face_perp_dist
0 0 -1 0.0606
-1 -1 -1 0.1073
1 1 1 0.1201
0 -1 -1 0.1027
1 0 -1 0.1068
-1 0 1 0.1209
-1 1 1 0.0892
1 -1 -1 0.1271
0 -1 0 0.1108
0 1 0 0.1285
-1 -1 1 0.1537
1 -1 0 0.1137
0 1 -1 0.1321
1 -1 1 0.1193
-1 1 -1 0.0861
-1 0 0 0.086
1 0 0 0.1047
-1 0 -1 0.0402
1 0 1 0.0553
-10 -7 -21 0.0586
1 3 28 0.0798
-25 7 8 0.0956
-18 11 3 0.0902
-9 5 -23 0.0561
6 -6 24 0.095
4 -2 27 0.07

loop_
_geom_angle_atom_site_label_1
_geom_angle_atom_site_label_2
_geom_angle_atom_site_label_3
_geom_angle
_geom_angle_site_symmetry_1
_geom_angle_site_symmetry_3
_geom_angle_publ_flag
N2 Ru1 C26 97.35(8) . . ?
N2 Ru1 C27 93.98(8) . . ?
N2 Ru1 C25 123.95(8) . . ?
N2 Ru1 C24 161.80(9) . . ?
N2 Ru1 C23 153.06(9) . . ?
N2 Ru1 C22 116.02(8) . . ?
N1 Ru1 N2 79.73(8) . . ?
N1 Ru1 N3 85.96(7) . . ?
N1 Ru1 C26 116.56(8) . . ?
N1 Ru1 C27 153.06(8) . . ?
N1 Ru1 C25 93.96(8) . . ?
N1 Ru1 C24 98.45(8) . . ?
N1 Ru1 C23 125.81(8) . . ?
N1 Ru1 C22 163.68(8) . . ?
N3 Ru1 N2 76.66(8) . . ?
N3 Ru1 C26 155.65(8) . . ?
N3 Ru1 C27 118.32(9) . . ?
N3 Ru1 C25 159.09(8) . . ?
N3 Ru1 C24 121.43(8) . . ?
N3 Ru1 C23 95.13(8) . . ?
N3 Ru1 C22 93.38(8) . . ?
C26 Ru1 C25 37.02(9) . . ?
C26 Ru1 C22 67.73(9) . . ?
C27 Ru1 C26 37.77(9) . . ?
C27 Ru1 C25 67.73(9) . . ?
C27 Ru1 C22 36.93(9) . . ?
C24 Ru1 C26 67.05(9) . . ?
C24 Ru1 C27 79.41(9) . . ?
C24 Ru1 C25 37.86(9) . . ?
C24 Ru1 C22 68.02(9) . . ?
C23 Ru1 C26 79.51(9) . . ?
C23 Ru1 C27 67.06(9) . . ?
C23 Ru1 C25 68.02(9) . . ?
C23 Ru1 C24 37.28(9) . . ?
C23 Ru1 C22 37.96(9) . . ?
C22 Ru1 C25 80.88(9) . . ?
F8 P2 F11 87.9(5) . . ?
F8 P2 F10A 84.6(8) . . ?
F7 P2 F8 178.62(11) . . ?
F7 P2 F12 90.1(4) . . ?
F7 P2 F11 90.8(5) . . ?
F7 P2 F10A 96.3(8) . . ?
F12 P2 F8 89.4(4) . . ?
F12 P2 F11 87.2(5) . . ?
F9 P2 F8 91.0(6) . . ?
F9 P2 F7 90.3(6) . . ?
F9 P2 F12 90.4(9) . . ?
F9 P2 F11 177.4(9) . . ?
F10 P2 F8 91.6(4) . . ?
F10 P2 F7 88.8(4) . . ?
F10 P2 F12 175.6(5) . . ?
F10 P2 F11 88.5(5) . . ?
F10 P2 F9 93.9(8) . . ?
F11A P2 F8 88.3(9) . . ?
F11A P2 F7 90.6(9) . . ?
F11A P2 F12A 94.0(17) . . ?
F11A P2 F10A 91.0(12) . . ?
F11A P2 F9A 175(2) . . ?
F12A P2 F8 89.9(7) . . ?
F12A P2 F7 89.4(7) . . ?
F12A P2 F10A 172.4(13) . . ?
F12A P2 F9A 89.4(19) . . ?
F9A P2 F8 88.4(16) . . ?
F9A P2 F7 92.8(16) . . ?
F9A P2 F10A 85(2) . . ?
F5 P1 F2 89.38(10) . . ?
F1 P1 F2 179.13(12) . . ?
F1 P1 F5 89.84(11) . . ?
F1 P1 F4 91.31(13) . . ?
F4 P1 F2 89.06(11) . . ?
F4 P1 F5 88.64(12) . . ?
F6 P1 F2 89.78(12) . . ?
F6 P1 F5 89.55(14) . . ?
F6 P1 F1 89.83(14) . . ?
F6 P1 F4 177.86(15) . . ?
F6 P1 F3 91.24(15) . . ?
F3 P1 F2 89.91(11) . . ?
F3 P1 F5 178.94(13) . . ?
F3 P1 F1 90.87(12) . . ?
F3 P1 F4 90.56(14) . . ?
Ru1 N2 H2 109(2) . . ?
C10 N2 Ru1 106.98(14) . . ?
C10 N2 C8 112.60(18) . . ?
C10 N2 H2 111.9(19) . . ?
C8 N2 Ru1 110.85(14) . . ?
C8 N2 H2 105.5(19) . . ?
C1 N1 Ru1 127.10(17) . . ?
C1 N1 C9 118.3(2) . . ?
C9 N1 Ru1 114.55(15) . . ?
C15 N3 Ru1 109.70(14) . . ?
C16 N3 Ru1 127.52(15) . . ?
C16 N3 C15 122.1(2) . . ?
C19 N4 C21 121.4(3) . . ?
C18 N4 C19 118.6(2) . . ?
C18 N4 C21 119.9(3) . . ?
C15 C10 N2 115.4(2) . . ?
C11 C10 N2 122.3(2) . . ?
C11 C10 C15 122.3(2) . . ?
C10 C15 N3 115.7(2) . . ?
C10 C15 C14 118.1(2) . . ?
C14 C15 N3 126.0(2) . . ?
Ru1 C26 H26 130 . . ?
C27 C26 Ru1 70.71(13) . . ?
C27 C26 H26 119.5 . . ?
C25 C26 Ru1 72.39(14) . . ?
C25 C26 H26 119.5 . . ?
C25 C26 C27 121.0(2) . . ?
C9 C8 N2 116.4(2) . . ?
C7 C8 N2 122.8(2) . . ?
C7 C8 C9 120.8(2) . . ?
C15 C14 H14 120.1 . . ?
C13 C14 C15 119.7(2) . . ?
C13 C14 H14 120.1 . . ?
C10 C11 H11 120.5 . . ?
C10 C11 C12 119.0(2) . . ?
C12 C11 H11 120.5 . . ?
Ru1 C27 H27 129.4 . . ?
C26 C27 Ru1 71.52(13) . . ?
C26 C27 H27 119.1 . . ?
C22 C27 Ru1 72.43(13) . . ?
C22 C27 C26 121.7(2) . . ?
C22 C27 H27 119.1 . . ?
N3 C16 C17 125.4(2) . . ?
N3 C16 C20 120.2(2) . . ?
C17 C16 C20 114.3(2) . . ?
N1 C1 H1 118.5 . . ?
N1 C1 C2 123.0(2) . . ?
C2 C1 H1 118.5 . . ?
N1 C9 C8 118.4(2) . . ?
N1 C9 C4 121.6(2) . . ?
C8 C9 C4 120.0(2) . . ?
C26 C25 Ru1 70.59(14) . . ?
C26 C25 C29 123.0(2) . . ?
C26 C25 C24 117.4(2) . . ?
C29 C25 Ru1 129.35(17) . . ?
C24 C25 Ru1 69.68(13) . . ?
C24 C25 C29 119.6(2) . . ?
C25 C29 H29 107.6 . . ?
C30 C29 C25 109.5(2) . . ?
C30 C29 H29 107.6 . . ?
C31 C29 C25 113.5(2) . . ?
C31 C29 H29 107.6 . . ?
C31 C29 C30 110.8(3) . . ?
Ru1 C24 H24 129.5 . . ?
C25 C24 Ru1 72.46(13) . . ?
C25 C24 H24 119.4 . . ?
C23 C24 Ru1 71.16(14) . . ?
C23 C24 C25 121.2(2) . . ?
C23 C24 H24 119.4 . . ?
Ru1 C23 H23 129.3 . . ?
C24 C23 Ru1 71.56(13) . . ?
C24 C23 H23 119.4 . . ?
C24 C23 C22 121.1(2) . . ?
C22 C23 Ru1 72.20(13) . . ?
C22 C23 H23 119.4 . . ?
C16 C17 H17 119.3 . . ?
C18 C17 C16 121.5(2) . . ?
C18 C17 H17 119.3 . . ?
C5 C4 C9 118.1(3) . . ?
C3 C4 C9 117.7(2) . . ?
C3 C4 C5 124.2(2) . . ?
C11 C12 H12 120.1 . . ?
C13 C12 C11 119.7(2) . . ?
C13 C12 H12 120.1 . . ?
C16 C20 H20 119.3 . . ?
C19 C20 C16 121.4(2) . . ?
C19 C20 H20 119.3 . . ?
C27 C22 Ru1 70.63(13) . . ?
C27 C22 C23 117.5(2) . . ?
C27 C22 C28 121.8(2) . . ?
C23 C22 Ru1 69.84(13) . . ?
C23 C22 C28 120.6(2) . . ?
C28 C22 Ru1 128.85(18) . . ?
C8 C7 H7 120.2 . . ?
C8 C7 C6 119.6(3) . . ?
C6 C7 H7 120.2 . . ?
C4 C5 H5 119.8 . . ?
C6 C5 C4 120.5(3) . . ?
C6 C5 H5 119.8 . . ?
N4 C19 C20 122.0(2) . . ?
N4 C19 H19 119 . . ?
C20 C19 H19 119 . . ?
N4 C18 C17 122.1(2) . . ?
N4 C18 H18 118.9 . . ?
C17 C18 H18 118.9 . . ?
C4 C3 H3 120 . . ?
C2 C3 C4 119.9(2) . . ?
C2 C3 H3 120 . . ?
C1 C2 H2A 120.3 . . ?
C3 C2 C1 119.5(3) . . ?
C3 C2 H2A 120.3 . . ?
C14 C13 H13 119.5 . . ?
C12 C13 C14 121.1(2) . . ?
C12 C13 H13 119.5 . . ?
C7 C6 H6 119.5 . . ?
C5 C6 C7 121.0(3) . . ?
C5 C6 H6 119.5 . . ?
C22 C28 H28A 109.5 . . ?
C22 C28 H28B 109.5 . . ?
C22 C28 H28C 109.5 . . ?
H28A C28 H28B 109.5 . . ?
H28A C28 H28C 109.5 . . ?
H28B C28 H28C 109.5 . . ?
C29 C30 H30A 109.5 . . ?
C29 C30 H30B 109.5 . . ?
C29 C30 H30C 109.5 . . ?
H30A C30 H30B 109.5 . . ?
H30A C30 H30C 109.5 . . ?
H30B C30 H30C 109.5 . . ?
Cl1 C32 H32A 109.3 . . ?
Cl1 C32 H32B 109.3 . . ?
Cl1 C32 H32C 108.8 . . ?
Cl1 C32 H32D 108.8 . . ?
Cl2 C32 Cl1 111.6(2) . . ?
Cl2 C32 H32A 109.3 . . ?
Cl2 C32 H32B 109.3 . . ?
H32A C32 H32B 108 . . ?
H32C C32 H32D 107.7 . . ?
Cl2A C32 Cl1 113.8(3) . . ?
Cl2A C32 H32C 108.8 . . ?
Cl2A C32 H32D 108.8 . . ?
N4 C21 H21A 109.5 . . ?
N4 C21 H21B 109.5 . . ?
N4 C21 H21C 109.5 . . ?
H21A C21 H21B 109.5 . . ?
H21A C21 H21C 109.5 . . ?
H21B C21 H21C 109.5 . . ?
C29 C31 H31A 109.5 . . ?
C29 C31 H31B 109.5 . . ?
C29 C31 H31C 109.5 . . ?
H31A C31 H31B 109.5 . . ?
H31A C31 H31C 109.5 . . ?
H31B C31 H31C 109.5 . . ?

loop_
_geom_bond_atom_site_label_1
_geom_bond_atom_site_label_2
_geom_bond_distance
_geom_bond_site_symmetry_2
_geom_bond_publ_flag
Ru1 N2 2.132(2) . ?
Ru1 N1 2.0921(19) . ?
Ru1 N3 2.1118(19) . ?
Ru1 C26 2.204(2) . ?
Ru1 C27 2.193(2) . ?
Ru1 C25 2.227(2) . ?
Ru1 C24 2.190(2) . ?
Ru1 C23 2.185(2) . ?
Ru1 C22 2.216(2) . ?
P2 F8 1.6098(17) . ?
P2 F7 1.5832(18) . ?
P2 F12 1.595(9) . ?
P2 F11 1.637(12) . ?
P2 F9 1.562(14) . ?
P2 F10 1.552(9) . ?
P2 F11A 1.54(3) . ?
P2 F12A 1.56(2) . ?
P2 F10A 1.66(2) . ?
P2 F9A 1.57(3) . ?
P1 F2 1.5987(18) . ?
P1 F5 1.5978(18) . ?
P1 F1 1.585(2) . ?
P1 F4 1.586(2) . ?
P1 F6 1.571(2) . ?
P1 F3 1.579(2) . ?
Cl1 C32 1.751(4) . ?
Cl2 C32 1.743(4) . ?
N2 C10 1.466(3) . ?
N2 C8 1.467(3) . ?
N2 H2 0.77(3) . ?
N1 C1 1.329(3) . ?
N1 C9 1.376(3) . ?
N3 C15 1.414(3) . ?
N3 C16 1.346(3) . ?
N4 C19 1.352(4) . ?
N4 C18 1.346(4) . ?
N4 C21 1.479(4) . ?
C10 C15 1.390(3) . ?
C10 C11 1.385(3) . ?
C15 C14 1.397(3) . ?
C26 H26 0.95 . ?
C26 C27 1.423(3) . ?
C26 C25 1.407(3) . ?
C8 C9 1.399(3) . ?
C8 C7 1.367(3) . ?
C14 H14 0.95 . ?
C14 C13 1.393(4) . ?
C11 H11 0.95 . ?
C11 C12 1.387(4) . ?
C27 H27 0.95 . ?
C27 C22 1.397(3) . ?
C16 C17 1.420(3) . ?
C16 C20 1.420(3) . ?
C1 H1 0.95 . ?
C1 C2 1.403(4) . ?
C9 C4 1.421(3) . ?
C25 C29 1.522(3) . ?
C25 C24 1.433(3) . ?
C29 H29 1 . ?
C29 C30 1.513(4) . ?
C29 C31 1.504(4) . ?
C24 H24 0.95 . ?
C24 C23 1.399(4) . ?
C23 H23 0.95 . ?
C23 C22 1.432(3) . ?
C17 H17 0.95 . ?
C17 C18 1.357(3) . ?
C4 C5 1.414(4) . ?
C4 C3 1.407(4) . ?
C12 H12 0.95 . ?
C12 C13 1.383(4) . ?
C20 H20 0.95 . ?
C20 C19 1.357(4) . ?
C22 C28 1.503(4) . ?
C7 H7 0.95 . ?
C7 C6 1.409(4) . ?
C5 H5 0.95 . ?
C5 C6 1.367(4) . ?
C19 H19 0.95 . ?
C18 H18 0.95 . ?
C3 H3 0.95 . ?
C3 C2 1.358(4) . ?
C2 H2A 0.95 . ?
C13 H13 0.95 . ?
C6 H6 0.95 . ?
C28 H28A 0.98 . ?
C28 H28B 0.98 . ?
C28 H28C 0.98 . ?
C30 H30A 0.98 . ?
C30 H30B 0.98 . ?
C30 H30C 0.98 . ?
C32 H32A 0.99 . ?
C32 H32B 0.99 . ?
C32 H32C 0.99 . ?
C32 H32D 0.99 . ?
C32 Cl2A 1.750(9) . ?
C21 H21A 0.98 . ?
C21 H21B 0.98 . ?
C21 H21C 0.98 . ?
C31 H31A 0.98 . ?
C31 H31B 0.98 . ?
C31 H31C 0.98 . ?

loop_
_geom_hbond_atom_site_label_D
_geom_hbond_atom_site_label_H
_geom_hbond_atom_site_label_A
_geom_hbond_distance_DH
_geom_hbond_distance_HA
_geom_hbond_distance_DA
_geom_hbond_angle_DHA
_geom_hbond_site_symmetry_A
_geom_hbond_publ_flag
C14 H14 F9 0.95 2.33 3.177(16) 147.7 4_576 yes
C14 H14 F9A 0.95 2.36 3.24(4) 154.6 4_576 yes
C20 H20 F5 0.95 2.47 3.123(3) 125.4 . yes
C18 H18 F2 0.95 2.51 3.414(3) 160.1 1_565 yes
C32 H32A F12 0.99 2.27 3.249(12) 170.3 4_566 yes
C32 H32C F9A 0.99 2.24 3.22(5) 168.3 4_566 yes
N2 H2 F8 0.77(3) 2.32(3) 2.982(3) 145(2) . yes
N2 H2 F11 0.77(3) 2.30(3) 3.019(13) 157(3) . yes
N2 H2 F11A 0.77(3) 2.26(4) 2.98(2) 158(3) . yes

loop_
_geom_torsion_atom_site_label_1
_geom_torsion_atom_site_label_2
_geom_torsion_atom_site_label_3
_geom_torsion_atom_site_label_4
_geom_torsion
_geom_torsion_site_symmetry_1
_geom_torsion_site_symmetry_2
_geom_torsion_site_symmetry_3
_geom_torsion_site_symmetry_4
_geom_torsion_publ_flag
Ru1 N2 C10 C15 -29.3(2) . . . . ?
Ru1 N2 C10 C11 149.3(2) . . . . ?
Ru1 N2 C8 C9 2.5(2) . . . . ?
Ru1 N2 C8 C7 -176.9(2) . . . . ?
Ru1 N1 C1 C2 -176.64(19) . . . . ?
Ru1 N1 C9 C8 -0.8(3) . . . . ?
Ru1 N1 C9 C4 177.55(18) . . . . ?
Ru1 N3 C15 C10 26.7(2) . . . . ?
Ru1 N3 C15 C14 -147.5(2) . . . . ?
Ru1 N3 C16 C17 -160.66(19) . . . . ?
Ru1 N3 C16 C20 16.8(3) . . . . ?
Ru1 C26 C27 C22 54.5(2) . . . . ?
Ru1 C26 C25 C29 124.9(2) . . . . ?
Ru1 C26 C25 C24 -53.33(19) . . . . ?
Ru1 C27 C22 C23 53.49(19) . . . . ?
Ru1 C27 C22 C28 -124.4(2) . . . . ?
Ru1 C25 C29 C30 -156.7(2) . . . . ?
Ru1 C25 C29 C31 78.9(4) . . . . ?
Ru1 C25 C24 C23 -54.0(2) . . . . ?
Ru1 C24 C23 C22 -54.7(2) . . . . ?
Ru1 C23 C22 C27 -53.88(19) . . . . ?
Ru1 C23 C22 C28 124.0(2) . . . . ?
N2 C10 C15 N3 2.3(3) . . . . ?
N2 C10 C15 C14 177.0(2) . . . . ?
N2 C10 C11 C12 -179.6(2) . . . . ?
N2 C8 C9 N1 -1.2(3) . . . . ?
N2 C8 C9 C4 -179.6(2) . . . . ?
N2 C8 C7 C6 -179.9(2) . . . . ?
N1 C1 C2 C3 -1.0(4) . . . . ?
N1 C9 C4 C5 -179.0(2) . . . . ?
N1 C9 C4 C3 -0.2(4) . . . . ?
N3 C15 C14 C13 177.1(2) . . . . ?
N3 C16 C17 C18 178.9(2) . . . . ?
N3 C16 C20 C19 179.9(2) . . . . ?
C10 N2 C8 C9 -117.3(2) . . . . ?
C10 N2 C8 C7 63.3(3) . . . . ?
C10 C15 C14 C13 2.9(4) . . . . ?
C10 C11 C12 C13 2.4(4) . . . . ?
C15 N3 C16 C17 9.2(4) . . . . ?
C15 N3 C16 C20 -173.3(2) . . . . ?
C15 C10 C11 C12 -1.1(4) . . . . ?
C15 C14 C13 C12 -1.6(4) . . . . ?
C26 C27 C22 Ru1 -54.1(2) . . . . ?
C26 C27 C22 C23 -0.6(3) . . . . ?
C26 C27 C22 C28 -178.5(2) . . . . ?
C26 C25 C29 C30 112.2(3) . . . . ?
C26 C25 C29 C31 -12.2(4) . . . . ?
C26 C25 C24 Ru1 53.77(19) . . . . ?
C26 C25 C24 C23 -0.2(3) . . . . ?
C8 N2 C10 C15 92.7(2) . . . . ?
C8 N2 C10 C11 -88.7(3) . . . . ?
C8 C9 C4 C5 -0.7(4) . . . . ?
C8 C9 C4 C3 178.1(2) . . . . ?
C8 C7 C6 C5 -0.5(4) . . . . ?
C11 C10 C15 N3 -176.4(2) . . . . ?
C11 C10 C15 C14 -1.6(4) . . . . ?
C11 C12 C13 C14 -1.1(4) . . . . ?
C27 C26 C25 Ru1 53.5(2) . . . . ?
C27 C26 C25 C29 178.4(2) . . . . ?
C27 C26 C25 C24 0.1(3) . . . . ?
C16 N3 C15 C10 -144.8(2) . . . . ?
C16 N3 C15 C14 41.0(3) . . . . ?
C16 C17 C18 N4 0.8(4) . . . . ?
C16 C20 C19 N4 1.2(4) . . . . ?
C1 N1 C9 C8 -178.5(2) . . . . ?
C1 N1 C9 C4 -0.2(3) . . . . ?
C9 N1 C1 C2 0.8(4) . . . . ?
C9 C8 C7 C6 0.7(4) . . . . ?
C9 C4 C5 C6 0.9(4) . . . . ?
C9 C4 C3 C2 -0.1(4) . . . . ?
C25 C26 C27 Ru1 -54.2(2) . . . . ?
C25 C26 C27 C22 0.3(4) . . . . ?
C25 C24 C23 Ru1 54.6(2) . . . . ?
C25 C24 C23 C22 -0.1(4) . . . . ?
C29 C25 C24 Ru1 -124.6(2) . . . . ?
C29 C25 C24 C23 -178.5(2) . . . . ?
C24 C25 C29 C30 -69.6(3) . . . . ?
C24 C25 C29 C31 166.0(3) . . . . ?
C24 C23 C22 Ru1 54.4(2) . . . . ?
C24 C23 C22 C27 0.5(3) . . . . ?
C24 C23 C22 C28 178.4(2) . . . . ?
C17 C16 C20 C19 -2.3(4) . . . . ?
C4 C5 C6 C7 -0.4(5) . . . . ?
C4 C3 C2 C1 0.6(4) . . . . ?
C20 C16 C17 C18 1.4(4) . . . . ?
C7 C8 C9 N1 178.2(2) . . . . ?
C7 C8 C9 C4 -0.2(4) . . . . ?
C5 C4 C3 C2 178.7(3) . . . . ?
C19 N4 C18 C17 -2.1(4) . . . . ?
C18 N4 C19 C20 1.1(5) . . . . ?
C3 C4 C5 C6 -177.8(3) . . . . ?
C21 N4 C19 C20 -179.8(3) . . . . ?
C21 N4 C18 C17 178.8(3) . . . . ?

loop_
_exptl_oxdiff_crystal_face_indexfrac_h
_exptl_oxdiff_crystal_face_indexfrac_k
_exptl_oxdiff_crystal_face_indexfrac_l
_exptl_oxdiff_crystal_face_x
_exptl_oxdiff_crystal_face_y
_exptl_oxdiff_crystal_face_z
0.0012 -0.0004 -0.998 0.0019 0.0336 -0.011
-0.996 -1.0001 -0.9974 -0.0281 0.0646 0.0554
0.996 1.0001 0.9974 0.0281 -0.0646 -0.0554
0.0031 -1.0001 -0.9968 -0.0514 0.0507 0.0322
1.0002 -0.0003 -0.9974 -0.0214 0.0197 -0.0342
-1.0002 0.0003 0.9974 0.0214 -0.0197 0.0342
-1.0021 1 0.9963 0.0747 -0.0368 -0.009
1.0021 -1 -0.9963 -0.0747 0.0368 0.009
0.0019 -0.9997 0.0012 -0.0533 0.0171 0.0432
-0.0019 0.9997 -0.0012 0.0533 -0.0171 -0.0432
-0.9983 -0.9994 0.9986 -0.0319 -0.0025 0.0773
1.001 -0.9996 0.0017 -0.0766 0.0032 0.02
-0.0007 0.9993 -0.9992 0.0552 0.0164 -0.0541
0.9998 -0.9993 0.9997 -0.0785 -0.0303 0.0309
-0.9998 0.9993 -0.9997 0.0785 0.0303 -0.0309
-0.9991 -0.0001 -0.0006 0.0233 0.0139 0.0232
0.9991 0.0001 0.0006 -0.0233 -0.0139 -0.0232
-0.9979 -0.0004 -0.9986 0.0252 0.0475 0.0123
0.9979 0.0004 0.9986 -0.0252 -0.0475 -0.0123
-10.221 -6.6634 -20.6531 -0.0761 0.9512 0.2991
0.529 2.7033 27.5916 0.0778 -0.9818 0.1734
-25.1525 6.5717 7.7442 0.9224 -0.024 0.3855
-17.9911 10.9645 2.578 0.9993 -0.0253 -0.0274
-8.8467 4.7328 -23.3033 0.5043 0.8252 -0.2544
6.3052 -5.5082 23.9443 -0.4875 -0.7981 0.354
3.8504 -1.5154 27.0144 -0.2234 -0.936 0.2722

loop_
_smtbx_masks_void_nr
_smtbx_masks_void_average_x
_smtbx_masks_void_average_y
_smtbx_masks_void_average_z
_smtbx_masks_void_volume
_smtbx_masks_void_count_electrons
_smtbx_masks_void_content
1 0.500 0.000 0.500 274.5 76.3 ?
2 0.500 0.500 0.000 274.5 76.3 ?
